data_7706607
loop_
_publ_author_name
'Zheng, Han-Wen'
'Kang, Yang'
'Wu, Min'
'Liang, Qiong-Fang'
'Zheng, Jian-Quan'
'Zheng, Xiang-Jun'
'Jin, Lin-Pei'

_publ_section_title
;
 ESIPT-AIE active Schiff base based on 2-(2'-hydroxyphenyl)benzo-thiazole
 applied as multi-functional fluorescent chemosensors.
;
_journal_issue 11
_journal_name_full 'Dalton transactions (Cambridge, England : 2003)'
_journal_page_first 3916
_journal_page_last 3922
_journal_paper_doi 10.1039/d1dt00241d
_journal_volume 50
_journal_year 2021
_chemical_formula_sum 'C54 H38 N4 O2 S2 Zn'
_chemical_formula_weight 904.37
_space_group_crystal_system monoclinic
_space_group_IT_number 14
_space_group_name_Hall '-P 2ybc'
_space_group_name_H-M_alt 'P 1 21/c 1'
_atom_sites_solution_hydrogens geom
_audit_creation_method SHELXL-2016/6
_audit_update_record
;
2021-01-13 deposited with the CCDC.	2021-02-12 downloaded from the CCDC.
;
_cell_angle_alpha 90
_cell_angle_beta 105.2506(13)
_cell_angle_gamma 90
_cell_formula_units_Z 4
_cell_length_a 22.0411(3)
_cell_length_b 10.85114(13)
_cell_length_c 17.7456(2)
_cell_measurement_reflns_used 16806
_cell_measurement_temperature 100.00(12)
_cell_measurement_theta_max 76.2640
_cell_measurement_theta_min 4.1310
_cell_volume 4094.77(9)
_computing_cell_refinement 'CrysAlisPro 1.171.40.84a (Rigaku OD, 2020)'
_computing_data_collection 'CrysAlisPro 1.171.40.84a (Rigaku OD, 2020)'
_computing_data_reduction 'CrysAlisPro 1.171.40.84a (Rigaku OD, 2020)'
_computing_structure_refinement 'SHELXL-2016/6 (Sheldrick, 2016)'
_diffrn_ambient_temperature 100.00(12)
_diffrn_measured_fraction_theta_full 0.999
_diffrn_measured_fraction_theta_max 0.964
_diffrn_measurement_device_type 'XtaLAB Synergy R, DW system, HyPix'
_diffrn_measurement_method '\w scans'
_diffrn_radiation_type CuK\a
_diffrn_radiation_wavelength 1.54184
_diffrn_reflns_av_R_equivalents 0.0402
_diffrn_reflns_av_unetI/netI 0.0355
_diffrn_reflns_Laue_measured_fraction_full 0.999
_diffrn_reflns_Laue_measured_fraction_max 0.964
_diffrn_reflns_limit_h_max 26
_diffrn_reflns_limit_h_min -27
_diffrn_reflns_limit_k_max 13
_diffrn_reflns_limit_k_min -13
_diffrn_reflns_limit_l_max 14
_diffrn_reflns_limit_l_min -22
_diffrn_reflns_number 32103
_diffrn_reflns_point_group_measured_fraction_full 0.999
_diffrn_reflns_point_group_measured_fraction_max 0.964
_diffrn_reflns_theta_full 67.684
_diffrn_reflns_theta_max 76.794
_diffrn_reflns_theta_min 4.158
_diffrn_source 'Rotating-anode X-ray tube'
_exptl_absorpt_coefficient_mu 2.189
_exptl_absorpt_correction_T_max 1.00000
_exptl_absorpt_correction_T_min 0.90879
_exptl_absorpt_correction_type multi-scan
_exptl_absorpt_process_details
;
CrysAlisPro 1.171.40.84a (Rigaku Oxford Diffraction, 2020)
Empirical absorption correction using spherical harmonics,
implemented in SCALE3 ABSPACK scaling algorithm.
;
_exptl_crystal_colour 'clear light yellow'
_exptl_crystal_density_diffrn 1.467
_exptl_crystal_description block
_exptl_crystal_F_000 1872
_exptl_crystal_size_max 0.200
_exptl_crystal_size_mid 0.150
_exptl_crystal_size_min 0.100
_refine_diff_density_max 0.834
_refine_diff_density_min -1.672
_refine_diff_density_rms 0.070
_refine_ls_extinction_method none
_refine_ls_goodness_of_fit_ref 1.062
_refine_ls_hydrogen_treatment constr
_refine_ls_matrix_type full
_refine_ls_number_parameters 593
_refine_ls_number_reflns 8327
_refine_ls_number_restraints 51
_refine_ls_restrained_S_all 1.060
_refine_ls_R_factor_all 0.0532
_refine_ls_R_factor_gt 0.0471
_refine_ls_shift/su_max 0.001
_refine_ls_shift/su_mean 0.000
_refine_ls_structure_factor_coef Fsqd
_refine_ls_weighting_details 'w=1/[\s^2^(Fo^2^)+(0.0450P)^2^+6.4295P] where P=(Fo^2^+2Fc^2^)/3'
_refine_ls_weighting_scheme calc
_refine_ls_wR_factor_gt 0.1165
_refine_ls_wR_factor_ref 0.1211
_reflns_Friedel_coverage 0.000
_reflns_number_gt 7332
_reflns_number_total 8327
_reflns_threshold_expression 'I > 2\s(I)'
_cod_data_source_file d1dt00241d2.cif
_cod_data_source_block 20201230d
_cod_depositor_comments 'Adding full bibliography for 7706604--7706608.cif.'
_cod_original_cell_volume 4094.76(9)
_cod_original_sg_symbol_H-M 'P 21/c'
_cod_database_code 7706607
_shelx_shelxl_version_number 2016/6
_shelx_space_group_comment
;
The symmetry employed for this shelxl refinement is uniquely defined
by the following loop, which should always be used as a source of
symmetry information in preference to the above space-group names.
They are only intended as comments.
;

loop_
_space_group_symop_operation_xyz
'x, y, z'
'-x, y+1/2, -z+1/2'
'-x, -y, -z'
'x, -y-1/2, z-1/2'

loop_
_atom_site_label
_atom_site_type_symbol
_atom_site_fract_x
_atom_site_fract_y
_atom_site_fract_z
_atom_site_U_iso_or_equiv
_atom_site_adp_type
_atom_site_occupancy
_atom_site_site_symmetry_order
_atom_site_calc_flag
_atom_site_refinement_flags_posn
_atom_site_refinement_flags_adp
_atom_site_refinement_flags_occupancy
_atom_site_disorder_assembly
_atom_site_disorder_group
Zn1 Zn 0.72025(2) 0.29804(4) 0.70946(2) 0.02982(11) Uani 1 1 d . . . . .
C1 C 0.48171(11) 0.2833(2) 0.45909(13) 0.0227(5) Uani 1 1 d . . . . .
C2 C 0.47857(11) 0.1830(2) 0.40828(13) 0.0229(5) Uani 1 1 d . . . . .
C3 C 0.42816(12) 0.1743(3) 0.34095(14) 0.0292(5) Uani 1 1 d . . . . .
H3 H 0.425547 0.108987 0.306311 0.035 Uiso 1 1 calc R U . . .
C4 C 0.38259(12) 0.2649(3) 0.32733(15) 0.0318(6) Uani 1 1 d . . . . .
H4 H 0.348908 0.259800 0.283041 0.038 Uiso 1 1 calc R U . . .
C5 C 0.38588(12) 0.3640(3) 0.37856(15) 0.0293(5) Uani 1 1 d . . . . .
H5 H 0.354415 0.423569 0.367863 0.035 Uiso 1 1 calc R U . . .
C6 C 0.43525(11) 0.3748(2) 0.44486(14) 0.0260(5) Uani 1 1 d . . . . .
H6 H 0.437582 0.440712 0.478980 0.031 Uiso 1 1 calc R U . . .
C7 C 0.56741(10) 0.1339(2) 0.49495(13) 0.0200(4) Uani 1 1 d . . . . .
C8 C 0.62368(11) 0.0613(2) 0.53155(13) 0.0206(4) Uani 1 1 d . . . . .
C9 C 0.67240(11) 0.1094(2) 0.59359(13) 0.0223(5) Uani 1 1 d . . . . .
C10 C 0.72550(12) 0.0323(3) 0.62477(14) 0.0327(6) Uani 1 1 d . . . . .
C11 C 0.72815(14) -0.0865(3) 0.59395(15) 0.0372(6) Uani 1 1 d . . . . .
H11 H 0.763313 -0.135434 0.614172 0.045 Uiso 1 1 calc R U . . .
C12 C 0.68020(14) -0.1317(3) 0.53497(16) 0.0336(6) Uani 1 1 d . . . . .
H12 H 0.682577 -0.210590 0.515463 0.040 Uiso 1 1 calc R U . . .
C13 C 0.62790(12) -0.0581(2) 0.50459(14) 0.0264(5) Uani 1 1 d . . . . .
H13 H 0.594876 -0.089409 0.465257 0.032 Uiso 1 1 calc R U . . .
C14 C 0.77806(15) 0.0637(4) 0.68784(18) 0.0607(12) Uani 1 1 d . . . . .
H14 H 0.811944 0.009819 0.695424 0.073 Uiso 1 1 calc R U . A 1
C15 C 0.84649(16) 0.1469(3) 0.7959(2) 0.0237(6) Uani 0.680(3) 1 d . . P B 1
H15 H 0.848526 0.069078 0.824480 0.028 Uiso 0.680(3) 1 calc R U P B 1
C15A C 0.8531(3) 0.2573(7) 0.7582(4) 0.0237(6) Uani 0.320(3) 1 d . . P B 2
H15A H 0.858006 0.342057 0.741640 0.028 Uiso 0.320(3) 1 calc R U P B 2
C16 C 0.9017(4) 0.1509(6) 0.7597(5) 0.0236(12) Uani 0.680(3) 1 d . U P B 1
C16A C 0.9073(11) 0.1809(16) 0.7520(13) 0.0236(12) Uani 0.320(3) 1 d . . P B 2
C17 C 0.9001(2) 0.2287(4) 0.6965(3) 0.0384(9) Uani 0.680(3) 1 d . U P B 1
H17 H 0.865964 0.280937 0.678099 0.046 Uiso 0.680(3) 1 calc R U P B 1
C17A C 0.9405(5) 0.2084(10) 0.6988(6) 0.0384(9) Uani 0.320(3) 1 d . . P B 2
H17A H 0.924161 0.272462 0.664681 0.046 Uiso 0.320(3) 1 calc R U P B 2
C18 C 0.9495(2) 0.2285(5) 0.6608(3) 0.0441(11) Uani 0.680(3) 1 d . U P B 1
H18 H 0.951043 0.282663 0.620724 0.053 Uiso 0.680(3) 1 calc R U P B 1
C18A C 1.0002(17) 0.150(3) 0.6871(19) 0.0441(11) Uani 0.320(3) 1 d . . P B 2
H18A H 1.025979 0.177392 0.656708 0.053 Uiso 0.320(3) 1 calc R U P B 2
C19 C 0.9956(7) 0.1432(15) 0.6890(8) 0.0446(17) Uani 0.680(3) 1 d . . P B 1
H19 H 1.026572 0.136080 0.662362 0.054 Uiso 0.680(3) 1 calc R U P B 1
C19A C 1.0069(7) 0.0348(15) 0.7379(8) 0.0446(17) Uani 0.320(3) 1 d . . P B 2
H19A H 1.036181 -0.022537 0.730628 0.054 Uiso 0.320(3) 1 calc R U P B 2
C20 C 1.0009(3) 0.0711(6) 0.7486(3) 0.0388(11) Uani 0.680(3) 1 d . . P B 1
H20 H 1.036001 0.021052 0.766713 0.047 Uiso 0.680(3) 1 calc R U P B 1
C20A C 0.9757(4) 0.0037(11) 0.7932(5) 0.0388(11) Uani 0.320(3) 1 d . . P B 2
H20A H 0.987230 -0.066093 0.824075 0.047 Uiso 0.320(3) 1 calc R U P B 2
C21 C 0.9518(2) 0.0721(4) 0.7843(2) 0.0310(8) Uani 0.680(3) 1 d . . P B 1
H21 H 0.952880 0.018496 0.825488 0.037 Uiso 0.680(3) 1 calc R U P B 1
C21A C 0.9269(4) 0.0784(9) 0.8019(6) 0.0310(8) Uani 0.320(3) 1 d . . P B 2
H21A H 0.906820 0.060990 0.840671 0.037 Uiso 0.320(3) 1 calc R U P B 2
C22 C 0.84836(13) 0.2552(4) 0.8546(2) 0.0577(11) Uani 1 1 d . . . . .
C23 C 0.81736(14) 0.2233(3) 0.9081(2) 0.0553(10) Uani 1 1 d . . . . .
H23 H 0.794747 0.149941 0.901864 0.066 Uiso 1 1 calc R U . . .
C24 C 0.81861(15) 0.2965(4) 0.97092(19) 0.0543(9) Uani 1 1 d . . . . .
H24 H 0.797066 0.272840 1.007126 0.065 Uiso 1 1 calc R U . . .
C25 C 0.85158(15) 0.4050(4) 0.98075(19) 0.0534(9) Uani 1 1 d . . . . .
H25 H 0.852660 0.454457 1.023889 0.064 Uiso 1 1 calc R U . . .
C26 C 0.88267(14) 0.4405(3) 0.9277(2) 0.0501(9) Uani 1 1 d . . . . .
H26 H 0.904854 0.514342 0.933978 0.060 Uiso 1 1 calc R U . . .
C27 C 0.88089(15) 0.3652(4) 0.86413(19) 0.0581(11) Uani 1 1 d . . . . .
H27 H 0.901868 0.389139 0.827383 0.070 Uiso 1 1 calc R U . . .
C28 C 0.88654(12) 0.6008(3) 0.56290(15) 0.0304(5) Uani 1 1 d . . . . .
C29 C 0.90130(12) 0.7153(3) 0.59978(16) 0.0319(6) Uani 1 1 d . . . . .
C30 C 0.94323(13) 0.7948(3) 0.57624(18) 0.0386(7) Uani 1 1 d . . . . .
H30 H 0.953497 0.871024 0.600119 0.046 Uiso 1 1 calc R U . . .
C31 C 0.96876(14) 0.7574(3) 0.51715(18) 0.0427(7) Uani 1 1 d . . . . .
H31 H 0.996377 0.809539 0.500957 0.051 Uiso 1 1 calc R U . . .
C32 C 0.95420(13) 0.6432(3) 0.48100(17) 0.0407(7) Uani 1 1 d . . . . .
H32 H 0.972400 0.620366 0.441387 0.049 Uiso 1 1 calc R U . . .
C33 C 0.91298(13) 0.5632(3) 0.50319(16) 0.0355(6) Uani 1 1 d . . . . .
H33 H 0.903240 0.486930 0.479106 0.043 Uiso 1 1 calc R U . . .
C34 C 0.84046(11) 0.6441(2) 0.67151(15) 0.0286(5) Uani 1 1 d . . . . .
C35 C 0.81123(11) 0.6400(2) 0.73670(15) 0.0285(5) Uani 1 1 d . . . . .
C36 C 0.76942(11) 0.5440(2) 0.74433(14) 0.0271(5) Uani 1 1 d . . . . .
C37 C 0.74199(11) 0.5503(2) 0.80882(14) 0.0262(5) Uani 1 1 d . . . . .
C38 C 0.76003(12) 0.6445(2) 0.86420(16) 0.0309(5) Uani 1 1 d . . . . .
H38 H 0.742042 0.647848 0.906048 0.037 Uiso 1 1 calc R U . . .
C39 C 0.80379(13) 0.7325(3) 0.85835(18) 0.0359(6) Uani 1 1 d . . . . .
H39 H 0.816606 0.792120 0.896927 0.043 Uiso 1 1 calc R U . . .
C40 C 0.82815(12) 0.7305(2) 0.79437(17) 0.0331(6) Uani 1 1 d . . . . .
H40 H 0.856667 0.791202 0.789450 0.040 Uiso 1 1 calc R U . . .
C41 C 0.69568(11) 0.4653(2) 0.82288(14) 0.0248(5) Uani 1 1 d . . . . .
H41 H 0.677659 0.486770 0.862907 0.030 Uiso 1 1 calc R U . . .
C42 C 0.62626(10) 0.2971(2) 0.81369(13) 0.0221(5) Uani 1 1 d . . . . .
H42 H 0.618315 0.345015 0.856925 0.027 Uiso 1 1 calc R U . . .
C43 C 0.65208(10) 0.1736(2) 0.84726(13) 0.0231(5) Uani 1 1 d . . . . .
C44 C 0.66619(11) 0.0793(2) 0.80101(14) 0.0264(5) Uani 1 1 d . . . . .
H44 H 0.657081 0.089284 0.747144 0.032 Uiso 1 1 calc R U . . .
C45 C 0.69370(12) -0.0291(2) 0.83495(15) 0.0300(5) Uani 1 1 d . . . . .
H45 H 0.703945 -0.090577 0.803920 0.036 Uiso 1 1 calc R U . . .
C46 C 0.70599(12) -0.0462(3) 0.91506(16) 0.0307(5) Uani 1 1 d . . . . .
H46 H 0.724585 -0.118937 0.937627 0.037 Uiso 1 1 calc R U . . .
C47 C 0.69055(11) 0.0452(2) 0.96150(14) 0.0275(5) Uani 1 1 d . . . . .
H47 H 0.697588 0.033072 1.014991 0.033 Uiso 1 1 calc R U . . .
C48 C 0.66455(11) 0.1548(2) 0.92757(14) 0.0252(5) Uani 1 1 d . . . . .
H48 H 0.655272 0.216808 0.958963 0.030 Uiso 1 1 calc R U . . .
C49 C 0.56454(10) 0.2938(2) 0.74967(13) 0.0213(5) Uani 1 1 d . . . . .
C50 C 0.54060(11) 0.4034(2) 0.71226(14) 0.0254(5) Uani 1 1 d . . . . .
H50 H 0.564576 0.475009 0.722476 0.030 Uiso 1 1 calc R U . . .
C51 C 0.48130(12) 0.4068(2) 0.65992(14) 0.0266(5) Uani 1 1 d . . . . .
H51 H 0.465735 0.480308 0.635425 0.032 Uiso 1 1 calc R U . . .
C52 C 0.44536(12) 0.3001(3) 0.64427(14) 0.0281(5) Uani 1 1 d . . . . .
H52 H 0.405494 0.302197 0.609726 0.034 Uiso 1 1 calc R U . . .
C53 C 0.46902(12) 0.1909(3) 0.68021(14) 0.0279(5) Uani 1 1 d . . . . .
H53 H 0.445277 0.119075 0.669235 0.033 Uiso 1 1 calc R U . . .
C54 C 0.52829(11) 0.1879(2) 0.73279(14) 0.0255(5) Uani 1 1 d . . . . .
H54 H 0.543765 0.114059 0.756883 0.031 Uiso 1 1 calc R U . . .
N1 N 0.52770(9) 0.09953(19) 0.42970(11) 0.0223(4) Uani 1 1 d . . . . .
N2 N 0.78576(13) 0.1497(3) 0.73342(17) 0.0205(6) Uani 0.680(3) 1 d . U P B 1
N2A N 0.7899(3) 0.2075(7) 0.7155(4) 0.0205(6) Uani 0.320(3) 1 d . U P B 2
N3 N 0.87434(10) 0.7382(2) 0.66046(14) 0.0327(5) Uani 1 1 d . . . . .
N4 N 0.67613(9) 0.3638(2) 0.78722(11) 0.0241(4) Uani 1 1 d . . . . .
O1 O 0.66656(8) 0.22093(16) 0.61873(10) 0.0255(4) Uani 1 1 d . . . . .
O2 O 0.75727(8) 0.4550(2) 0.69226(10) 0.0344(4) Uani 1 1 d . . . . .
S1 S 0.54918(3) 0.27175(5) 0.53544(3) 0.02136(13) Uani 1 1 d . . . . .
S2 S 0.83593(3) 0.52135(6) 0.60568(4) 0.02868(14) Uani 1 1 d . . . . .

loop_
_atom_site_aniso_label
_atom_site_aniso_U_11
_atom_site_aniso_U_22
_atom_site_aniso_U_33
_atom_site_aniso_U_23
_atom_site_aniso_U_13
_atom_site_aniso_U_12
Zn1 0.02289(17) 0.0454(2) 0.02357(18) -0.01288(14) 0.01032(13) -0.01219(14)
C1 0.0227(11) 0.0266(12) 0.0199(11) 0.0021(9) 0.0076(9) -0.0039(9)
C2 0.0227(11) 0.0288(12) 0.0195(11) 0.0006(9) 0.0095(9) -0.0025(9)
C3 0.0298(13) 0.0386(14) 0.0184(11) -0.0036(10) 0.0053(9) -0.0033(11)
C4 0.0251(12) 0.0476(16) 0.0201(11) 0.0039(11) 0.0012(9) 0.0002(11)
C5 0.0239(12) 0.0367(14) 0.0277(12) 0.0072(11) 0.0076(10) 0.0040(10)
C6 0.0252(12) 0.0267(12) 0.0274(12) 0.0019(10) 0.0093(10) 0.0007(10)
C7 0.0219(11) 0.0219(11) 0.0188(10) 0.0000(8) 0.0101(9) -0.0041(9)
C8 0.0236(11) 0.0229(11) 0.0182(10) 0.0010(9) 0.0103(9) -0.0009(9)
C9 0.0235(11) 0.0284(12) 0.0179(10) -0.0008(9) 0.0104(9) 0.0013(9)
C10 0.0278(13) 0.0508(16) 0.0202(12) -0.0002(11) 0.0075(10) 0.0145(12)
C11 0.0415(15) 0.0471(16) 0.0266(13) 0.0068(12) 0.0152(11) 0.0217(13)
C12 0.0474(16) 0.0267(13) 0.0334(14) 0.0029(11) 0.0226(12) 0.0090(12)
C13 0.0352(13) 0.0226(11) 0.0250(12) 0.0011(9) 0.0145(10) -0.0004(10)
C14 0.0366(16) 0.105(3) 0.0344(16) -0.0280(18) -0.0022(13) 0.0397(19)
C15 0.0200(14) 0.0275(16) 0.0230(15) 0.0024(13) 0.0047(12) 0.0018(12)
C15A 0.0200(14) 0.0275(16) 0.0230(15) 0.0024(13) 0.0047(12) 0.0018(12)
C16 0.021(2) 0.028(4) 0.022(2) 0.002(2) 0.0065(14) 0.003(3)
C16A 0.021(2) 0.028(4) 0.022(2) 0.002(2) 0.0065(14) 0.003(3)
C17 0.0292(18) 0.050(2) 0.0388(19) 0.0134(17) 0.0136(17) 0.0049(17)
C17A 0.0292(18) 0.050(2) 0.0388(19) 0.0134(17) 0.0136(17) 0.0049(17)
C18 0.032(2) 0.064(3) 0.041(2) 0.015(2) 0.0177(18) 0.0016(19)
C18A 0.032(2) 0.064(3) 0.041(2) 0.015(2) 0.0177(18) 0.0016(19)
C19 0.029(3) 0.068(4) 0.036(3) -0.025(3) 0.007(2) 0.004(3)
C19A 0.029(3) 0.068(4) 0.036(3) -0.025(3) 0.007(2) 0.004(3)
C20 0.025(2) 0.053(3) 0.036(3) -0.010(2) 0.0043(15) 0.007(2)
C20A 0.025(2) 0.053(3) 0.036(3) -0.010(2) 0.0043(15) 0.007(2)
C21 0.023(2) 0.0362(18) 0.033(2) 0.0008(16) 0.0043(15) 0.010(2)
C21A 0.023(2) 0.0362(18) 0.033(2) 0.0008(16) 0.0043(15) 0.010(2)
C22 0.0172(13) 0.100(3) 0.0477(18) -0.040(2) -0.0059(13) 0.0132(16)
C23 0.0259(14) 0.0364(16) 0.089(3) -0.0105(17) -0.0106(16) 0.0023(12)
C24 0.0365(16) 0.087(3) 0.0346(16) 0.0097(17) 0.0010(13) -0.0159(17)
C25 0.0347(16) 0.080(3) 0.0435(17) -0.0321(18) 0.0065(13) -0.0030(16)
C26 0.0289(14) 0.0314(15) 0.086(3) 0.0035(16) 0.0072(15) 0.0031(12)
C27 0.0286(15) 0.110(3) 0.0371(16) 0.026(2) 0.0113(13) 0.0152(18)
C28 0.0224(11) 0.0376(14) 0.0282(13) 0.0108(11) 0.0010(10) -0.0032(10)
C29 0.0228(12) 0.0368(14) 0.0340(14) 0.0085(11) 0.0037(10) -0.0023(10)
C30 0.0293(14) 0.0399(16) 0.0442(16) 0.0088(13) 0.0057(12) -0.0097(12)
C31 0.0311(14) 0.0561(19) 0.0407(16) 0.0128(14) 0.0091(12) -0.0124(13)
C32 0.0315(14) 0.0596(19) 0.0309(14) 0.0068(13) 0.0082(11) -0.0090(13)
C33 0.0296(13) 0.0461(16) 0.0292(13) 0.0054(12) 0.0047(11) -0.0067(12)
C34 0.0181(11) 0.0308(13) 0.0343(13) 0.0047(10) 0.0026(10) -0.0016(10)
C35 0.0176(11) 0.0319(13) 0.0341(13) 0.0039(11) 0.0033(9) 0.0005(10)
C36 0.0177(11) 0.0348(13) 0.0261(12) 0.0000(10) 0.0010(9) -0.0020(10)
C37 0.0193(11) 0.0298(13) 0.0280(12) 0.0004(10) 0.0036(9) 0.0011(9)
C38 0.0271(12) 0.0289(13) 0.0373(14) -0.0059(11) 0.0095(11) 0.0028(10)
C39 0.0295(13) 0.0290(13) 0.0494(17) -0.0116(12) 0.0108(12) 0.0004(11)
C40 0.0214(12) 0.0276(13) 0.0506(16) -0.0003(12) 0.0101(11) -0.0007(10)
C41 0.0208(11) 0.0323(13) 0.0209(11) -0.0013(10) 0.0046(9) 0.0026(10)
C42 0.0182(10) 0.0300(12) 0.0209(11) -0.0039(9) 0.0098(9) 0.0000(9)
C43 0.0166(10) 0.0304(12) 0.0225(11) -0.0033(9) 0.0055(9) 0.0000(9)
C44 0.0214(11) 0.0350(13) 0.0232(12) -0.0057(10) 0.0065(9) 0.0014(10)
C45 0.0246(12) 0.0317(13) 0.0334(13) -0.0099(11) 0.0070(10) 0.0019(10)
C46 0.0238(12) 0.0307(13) 0.0362(14) 0.0018(11) 0.0051(10) 0.0040(10)
C47 0.0235(11) 0.0352(13) 0.0237(12) 0.0025(10) 0.0057(9) 0.0009(10)
C48 0.0221(11) 0.0323(13) 0.0216(11) -0.0045(10) 0.0068(9) 0.0007(10)
C49 0.0172(10) 0.0303(12) 0.0187(10) -0.0015(9) 0.0090(8) 0.0019(9)
C50 0.0257(12) 0.0285(12) 0.0240(11) -0.0034(10) 0.0101(9) 0.0006(10)
C51 0.0268(12) 0.0297(13) 0.0242(12) -0.0006(10) 0.0087(9) 0.0077(10)
C52 0.0217(11) 0.0396(14) 0.0230(12) -0.0023(10) 0.0056(9) 0.0027(10)
C53 0.0232(12) 0.0355(13) 0.0253(12) 0.0007(10) 0.0072(9) -0.0049(10)
C54 0.0246(12) 0.0292(12) 0.0234(11) 0.0031(10) 0.0076(9) 0.0005(10)
N1 0.0220(9) 0.0262(10) 0.0197(9) -0.0018(8) 0.0074(7) -0.0032(8)
N2 0.0192(11) 0.0207(16) 0.0201(14) 0.0021(12) 0.0026(10) 0.0042(13)
N2A 0.0192(11) 0.0207(16) 0.0201(14) 0.0021(12) 0.0026(10) 0.0042(13)
N3 0.0236(10) 0.0323(12) 0.0413(13) 0.0061(10) 0.0070(9) -0.0018(9)
N4 0.0193(9) 0.0330(11) 0.0203(9) -0.0031(8) 0.0060(7) -0.0012(8)
O1 0.0224(8) 0.0300(9) 0.0236(8) -0.0071(7) 0.0051(7) -0.0025(7)
O2 0.0271(9) 0.0522(12) 0.0251(9) -0.0082(8) 0.0088(7) -0.0163(8)
S1 0.0207(3) 0.0230(3) 0.0200(3) -0.0033(2) 0.0048(2) -0.0002(2)
S2 0.0239(3) 0.0340(3) 0.0266(3) 0.0050(2) 0.0038(2) -0.0065(2)

loop_
_atom_type_symbol
_atom_type_description
_atom_type_scat_dispersion_real
_atom_type_scat_dispersion_imag
_atom_type_scat_source
C C 0.0181 0.0091 'International Tables Vol C Tables 4.2.6.8 and 6.1.1.4'
H H 0.0000 0.0000 'International Tables Vol C Tables 4.2.6.8 and 6.1.1.4'
N N 0.0311 0.0180 'International Tables Vol C Tables 4.2.6.8 and 6.1.1.4'
O O 0.0492 0.0322 'International Tables Vol C Tables 4.2.6.8 and 6.1.1.4'
S S 0.3331 0.5567 'International Tables Vol C Tables 4.2.6.8 and 6.1.1.4'
Zn Zn -1.5491 0.6778 'International Tables Vol C Tables 4.2.6.8 and 6.1.1.4'

loop_
_geom_angle_atom_site_label_1
_geom_angle_atom_site_label_2
_geom_angle_atom_site_label_3
_geom_angle
_geom_angle_site_symmetry_1
_geom_angle_site_symmetry_3
_geom_angle_publ_flag
N2A Zn1 O1 98.0(2) . . ?
N2A Zn1 O2 95.8(2) . . ?
O1 Zn1 O2 116.16(8) . . ?
N2A Zn1 N4 135.2(2) . . ?
O1 Zn1 N4 115.21(8) . . ?
O2 Zn1 N4 95.48(8) . . ?
O1 Zn1 N2 94.24(10) . . ?
O2 Zn1 N2 113.73(11) . . ?
N4 Zn1 N2 123.68(10) . . ?
C6 C1 C2 121.6(2) . . ?
C6 C1 S1 128.92(19) . . ?
C2 C1 S1 109.49(18) . . ?
N1 C2 C1 115.3(2) . . ?
N1 C2 C3 125.1(2) . . ?
C1 C2 C3 119.5(2) . . ?
C4 C3 C2 118.5(2) . . ?
C4 C3 H3 120.7 . . ?
C2 C3 H3 120.7 . . ?
C3 C4 C5 121.5(2) . . ?
C3 C4 H4 119.2 . . ?
C5 C4 H4 119.2 . . ?
C6 C5 C4 120.9(2) . . ?
C6 C5 H5 119.6 . . ?
C4 C5 H5 119.6 . . ?
C5 C6 C1 117.9(2) . . ?
C5 C6 H6 121.0 . . ?
C1 C6 H6 121.0 . . ?
N1 C7 C8 121.9(2) . . ?
N1 C7 S1 115.72(18) . . ?
C8 C7 S1 122.34(17) . . ?
C13 C8 C9 120.2(2) . . ?
C13 C8 C7 118.2(2) . . ?
C9 C8 C7 121.6(2) . . ?
O1 C9 C8 118.9(2) . . ?
O1 C9 C10 123.7(2) . . ?
C8 C9 C10 117.5(2) . . ?
C11 C10 C14 114.6(3) . . ?
C11 C10 C9 120.0(2) . . ?
C14 C10 C9 125.4(3) . . ?
C12 C11 C10 121.5(3) . . ?
C12 C11 H11 119.2 . . ?
C10 C11 H11 119.2 . . ?
C11 C12 C13 119.1(3) . . ?
C11 C12 H12 120.5 . . ?
C13 C12 H12 120.5 . . ?
C12 C13 C8 121.7(2) . . ?
C12 C13 H13 119.2 . . ?
C8 C13 H13 119.2 . . ?
N2 C14 C10 130.4(3) . . ?
C10 C14 N2A 119.7(4) . . ?
N2 C14 H14 114.8 . . ?
C10 C14 H14 114.8 . . ?
N2 C15 C16 110.3(4) . . ?
N2 C15 C22 109.8(3) . . ?
C16 C15 C22 112.1(4) . . ?
N2 C15 H15 108.2 . . ?
C16 C15 H15 108.2 . . ?
C22 C15 H15 108.2 . . ?
C16A C15A N2A 114.9(10) . . ?
C16A C15A C22 108.9(9) . . ?
N2A C15A C22 101.8(5) . . ?
C16A C15A H15A 110.3 . . ?
N2A C15A H15A 110.3 . . ?
C22 C15A H15A 110.3 . . ?
C21 C16 C17 118.7(7) . . ?
C21 C16 C15 120.9(5) . . ?
C17 C16 C15 120.2(7) . . ?
C17A C16A C21A 118.1(18) . . ?
C17A C16A C15A 121.1(14) . . ?
C21A C16A C15A 120.7(14) . . ?
C16 C17 C18 120.3(5) . . ?
C16 C17 H17 119.8 . . ?
C18 C17 H17 119.8 . . ?
C16A C17A C18A 129.8(17) . . ?
C16A C17A H17A 115.1 . . ?
C18A C17A H17A 115.1 . . ?
C19 C18 C17 115.3(7) . . ?
C19 C18 H18 122.3 . . ?
C17 C18 H18 122.3 . . ?
C17A C18A C19A 102.4(17) . . ?
C17A C18A H18A 128.8 . . ?
C19A C18A H18A 128.8 . . ?
C20 C19 C18 127.3(10) . . ?
C20 C19 H19 116.3 . . ?
C18 C19 H19 116.3 . . ?
C20A C19A C18A 129.2(17) . . ?
C20A C19A H19A 115.4 . . ?
C18A C19A H19A 115.4 . . ?
C19 C20 C21 116.9(7) . . ?
C19 C20 H20 121.5 . . ?
C21 C20 H20 121.5 . . ?
C19A C20A C21A 118.8(11) . . ?
C19A C20A H20A 120.6 . . ?
C21A C20A H20A 120.6 . . ?
C16 C21 C20 121.1(5) . . ?
C16 C21 H21 119.4 . . ?
C20 C21 H21 119.4 . . ?
C20A C21A C16A 120.4(13) . . ?
C20A C21A H21A 119.8 . . ?
C16A C21A H21A 119.8 . . ?
C23 C22 C27 118.6(3) . . ?
C23 C22 C15 110.2(4) . . ?
C27 C22 C15 130.8(3) . . ?
C23 C22 C15A 149.8(4) . . ?
C27 C22 C15A 86.8(4) . . ?
C22 C23 C24 121.3(3) . . ?
C22 C23 H23 119.4 . . ?
C24 C23 H23 119.4 . . ?
C23 C24 C25 120.1(3) . . ?
C23 C24 H24 120.0 . . ?
C25 C24 H24 120.0 . . ?
C26 C25 C24 120.2(3) . . ?
C26 C25 H25 119.9 . . ?
C24 C25 H25 119.9 . . ?
C25 C26 C27 119.1(3) . . ?
C25 C26 H26 120.5 . . ?
C27 C26 H26 120.5 . . ?
C22 C27 C26 120.8(3) . . ?
C22 C27 H27 119.6 . . ?
C26 C27 H27 119.6 . . ?
C33 C28 C29 121.4(2) . . ?
C33 C28 S2 129.1(2) . . ?
C29 C28 S2 109.5(2) . . ?
N3 C29 C28 115.3(2) . . ?
N3 C29 C30 124.9(3) . . ?
C28 C29 C30 119.7(3) . . ?
C31 C30 C29 118.6(3) . . ?
C31 C30 H30 120.7 . . ?
C29 C30 H30 120.7 . . ?
C30 C31 C32 121.5(3) . . ?
C30 C31 H31 119.3 . . ?
C32 C31 H31 119.3 . . ?
C33 C32 C31 121.0(3) . . ?
C33 C32 H32 119.5 . . ?
C31 C32 H32 119.5 . . ?
C32 C33 C28 117.9(3) . . ?
C32 C33 H33 121.1 . . ?
C28 C33 H33 121.1 . . ?
N3 C34 C35 121.9(2) . . ?
N3 C34 S2 115.2(2) . . ?
C35 C34 S2 122.83(19) . . ?
C40 C35 C36 120.0(2) . . ?
C40 C35 C34 118.0(2) . . ?
C36 C35 C34 121.9(2) . . ?
O2 C36 C35 119.3(2) . . ?
O2 C36 C37 123.2(2) . . ?
C35 C36 C37 117.5(2) . . ?
C38 C37 C36 119.7(2) . . ?
C38 C37 C41 115.3(2) . . ?
C36 C37 C41 125.0(2) . . ?
C39 C38 C37 121.8(3) . . ?
C39 C38 H38 119.1 . . ?
C37 C38 H38 119.1 . . ?
C40 C39 C38 118.9(3) . . ?
C40 C39 H39 120.6 . . ?
C38 C39 H39 120.6 . . ?
C39 C40 C35 121.9(2) . . ?
C39 C40 H40 119.1 . . ?
C35 C40 H40 119.1 . . ?
N4 C41 C37 128.5(2) . . ?
N4 C41 H41 115.8 . . ?
C37 C41 H41 115.8 . . ?
N4 C42 C43 108.72(18) . . ?
N4 C42 C49 111.31(18) . . ?
C43 C42 C49 116.2(2) . . ?
N4 C42 H42 106.7 . . ?
C43 C42 H42 106.7 . . ?
C49 C42 H42 106.7 . . ?
C48 C43 C44 118.6(2) . . ?
C48 C43 C42 119.0(2) . . ?
C44 C43 C42 122.4(2) . . ?
C45 C44 C43 120.4(2) . . ?
C45 C44 H44 119.8 . . ?
C43 C44 H44 119.8 . . ?
C44 C45 C46 120.3(2) . . ?
C44 C45 H45 119.9 . . ?
C46 C45 H45 119.9 . . ?
C45 C46 C47 120.0(2) . . ?
C45 C46 H46 120.0 . . ?
C47 C46 H46 120.0 . . ?
C48 C47 C46 119.5(2) . . ?
C48 C47 H47 120.2 . . ?
C46 C47 H47 120.2 . . ?
C47 C48 C43 121.2(2) . . ?
C47 C48 H48 119.4 . . ?
C43 C48 H48 119.4 . . ?
C54 C49 C50 118.6(2) . . ?
C54 C49 C42 122.0(2) . . ?
C50 C49 C42 119.0(2) . . ?
C51 C50 C49 120.7(2) . . ?
C51 C50 H50 119.6 . . ?
C49 C50 H50 119.6 . . ?
C52 C51 C50 119.9(2) . . ?
C52 C51 H51 120.1 . . ?
C50 C51 H51 120.1 . . ?
C53 C52 C51 119.8(2) . . ?
C53 C52 H52 120.1 . . ?
C51 C52 H52 120.1 . . ?
C52 C53 C54 120.2(2) . . ?
C52 C53 H53 119.9 . . ?
C54 C53 H53 119.9 . . ?
C49 C54 C53 120.8(2) . . ?
C49 C54 H54 119.6 . . ?
C53 C54 H54 119.6 . . ?
C7 N1 C2 110.4(2) . . ?
C14 N2 C15 114.7(3) . . ?
C14 N2 Zn1 118.6(2) . . ?
C15 N2 Zn1 126.2(2) . . ?
C15A N2A C14 123.3(5) . . ?
C15A N2A Zn1 119.8(5) . . ?
C14 N2A Zn1 115.8(4) . . ?
C34 N3 C29 110.9(2) . . ?
C41 N4 C42 116.08(19) . . ?
C41 N4 Zn1 118.68(16) . . ?
C42 N4 Zn1 124.91(15) . . ?
C9 O1 Zn1 126.49(16) . . ?
C36 O2 Zn1 123.30(16) . . ?
C1 S1 C7 89.03(11) . . ?
C28 S2 C34 89.08(13) . . ?

loop_
_geom_bond_atom_site_label_1
_geom_bond_atom_site_label_2
_geom_bond_distance
_geom_bond_site_symmetry_2
_geom_bond_publ_flag
Zn1 N2A 1.802(7) . ?
Zn1 O1 1.9210(16) . ?
Zn1 O2 1.946(2) . ?
Zn1 N4 2.0161(19) . ?
Zn1 N2 2.129(3) . ?
C1 C6 1.401(3) . ?
C1 C2 1.403(3) . ?
C1 S1 1.733(2) . ?
C2 N1 1.386(3) . ?
C2 C3 1.405(3) . ?
C3 C4 1.380(4) . ?
C3 H3 0.9300 . ?
C4 C5 1.398(4) . ?
C4 H4 0.9300 . ?
C5 C6 1.381(4) . ?
C5 H5 0.9300 . ?
C6 H6 0.9300 . ?
C7 N1 1.309(3) . ?
C7 C8 1.469(3) . ?
C7 S1 1.752(2) . ?
C8 C13 1.393(3) . ?
C8 C9 1.420(3) . ?
C9 O1 1.308(3) . ?
C9 C10 1.426(3) . ?
C10 C11 1.408(4) . ?
C10 C14 1.424(4) . ?
C11 C12 1.368(4) . ?
C11 H11 0.9300 . ?
C12 C13 1.389(4) . ?
C12 H12 0.9300 . ?
C13 H13 0.9300 . ?
C14 N2 1.217(5) . ?
C14 N2A 1.636(8) . ?
C14 H14 0.9300 . ?
C15 N2 1.497(4) . ?
C15 C16 1.519(9) . ?
C15 C22 1.565(5) . ?
C15 H15 0.9800 . ?
C15A C16A 1.48(2) . ?
C15A N2A 1.500(10) . ?
C15A C22 1.742(8) . ?
C15A H15A 0.9800 . ?
C16 C21 1.374(10) . ?
C16 C17 1.396(7) . ?
C16A C17A 1.37(2) . ?
C16A C21A 1.42(2) . ?
C17 C18 1.397(6) . ?
C17 H17 0.9300 . ?
C17A C18A 1.52(4) . ?
C17A H17A 0.9300 . ?
C18 C19 1.368(19) . ?
C18 H18 0.9300 . ?
C18A C19A 1.52(4) . ?
C18A H18A 0.9300 . ?
C19 C20 1.296(18) . ?
C19 H19 0.9300 . ?
C19A C20A 1.379(19) . ?
C19A H19A 0.9300 . ?
C20 C21 1.391(8) . ?
C20 H20 0.9300 . ?
C20A C21A 1.389(12) . ?
C20A H20A 0.9300 . ?
C21 H21 0.9300 . ?
C21A H21A 0.9300 . ?
C22 C23 1.351(6) . ?
C22 C27 1.380(6) . ?
C23 C24 1.364(5) . ?
C23 H23 0.9300 . ?
C24 C25 1.370(5) . ?
C24 H24 0.9300 . ?
C25 C26 1.358(5) . ?
C25 H25 0.9300 . ?
C26 C27 1.385(5) . ?
C26 H26 0.9300 . ?
C27 H27 0.9300 . ?
C28 C33 1.398(4) . ?
C28 C29 1.403(4) . ?
C28 S2 1.735(3) . ?
C29 N3 1.382(4) . ?
C29 C30 1.405(4) . ?
C30 C31 1.375(5) . ?
C30 H30 0.9300 . ?
C31 C32 1.393(5) . ?
C31 H31 0.9300 . ?
C32 C33 1.387(4) . ?
C32 H32 0.9300 . ?
C33 H33 0.9300 . ?
C34 N3 1.310(3) . ?
C34 C35 1.465(4) . ?
C34 S2 1.757(3) . ?
C35 C40 1.397(4) . ?
C35 C36 1.421(4) . ?
C36 O2 1.315(3) . ?
C36 C37 1.430(4) . ?
C37 C38 1.401(4) . ?
C37 C41 1.446(3) . ?
C38 C39 1.380(4) . ?
C38 H38 0.9300 . ?
C39 C40 1.378(4) . ?
C39 H39 0.9300 . ?
C40 H40 0.9300 . ?
C41 N4 1.287(3) . ?
C41 H41 0.9300 . ?
C42 N4 1.491(3) . ?
C42 C43 1.515(3) . ?
C42 C49 1.526(3) . ?
C42 H42 0.9800 . ?
C43 C48 1.394(3) . ?
C43 C44 1.397(3) . ?
C44 C45 1.386(4) . ?
C44 H44 0.9300 . ?
C45 C46 1.388(4) . ?
C45 H45 0.9300 . ?
C46 C47 1.388(4) . ?
C46 H46 0.9300 . ?
C47 C48 1.387(4) . ?
C47 H47 0.9300 . ?
C48 H48 0.9300 . ?
C49 C54 1.386(3) . ?
C49 C50 1.397(3) . ?
C50 C51 1.391(3) . ?
C50 H50 0.9300 . ?
C51 C52 1.389(4) . ?
C51 H51 0.9300 . ?
C52 C53 1.382(4) . ?
C52 H52 0.9300 . ?
C53 C54 1.392(3) . ?
C53 H53 0.9300 . ?
C54 H54 0.9300 . ?

loop_
_geom_hbond_atom_site_label_D
_geom_hbond_atom_site_label_H
_geom_hbond_atom_site_label_A
_geom_hbond_distance_DH
_geom_hbond_distance_HA
_geom_hbond_distance_DA
_geom_hbond_angle_DHA
_geom_hbond_site_symmetry_A
C15A H15A O2 0.98 2.49 3.022(8) 114.2 .

loop_
_geom_torsion_atom_site_label_1
_geom_torsion_atom_site_label_2
_geom_torsion_atom_site_label_3
_geom_torsion_atom_site_label_4
_geom_torsion
_geom_torsion_site_symmetry_1
_geom_torsion_site_symmetry_2
_geom_torsion_site_symmetry_3
_geom_torsion_site_symmetry_4
_geom_torsion_publ_flag
C6 C1 C2 N1 -179.9(2) . . . . ?
S1 C1 C2 N1 0.6(3) . . . . ?
C6 C1 C2 C3 0.7(3) . . . . ?
S1 C1 C2 C3 -178.75(18) . . . . ?
N1 C2 C3 C4 -180.0(2) . . . . ?
C1 C2 C3 C4 -0.7(4) . . . . ?
C2 C3 C4 C5 0.3(4) . . . . ?
C3 C4 C5 C6 0.1(4) . . . . ?
C4 C5 C6 C1 -0.1(4) . . . . ?
C2 C1 C6 C5 -0.3(3) . . . . ?
S1 C1 C6 C5 179.05(19) . . . . ?
N1 C7 C8 C13 -13.0(3) . . . . ?
S1 C7 C8 C13 167.20(17) . . . . ?
N1 C7 C8 C9 168.0(2) . . . . ?
S1 C7 C8 C9 -11.8(3) . . . . ?
C13 C8 C9 O1 -178.6(2) . . . . ?
C7 C8 C9 O1 0.4(3) . . . . ?
C13 C8 C9 C10 1.7(3) . . . . ?
C7 C8 C9 C10 -179.3(2) . . . . ?
O1 C9 C10 C11 -179.7(2) . . . . ?
C8 C9 C10 C11 0.0(4) . . . . ?
O1 C9 C10 C14 1.7(4) . . . . ?
C8 C9 C10 C14 -178.6(3) . . . . ?
C14 C10 C11 C12 177.8(3) . . . . ?
C9 C10 C11 C12 -1.0(4) . . . . ?
C10 C11 C12 C13 0.4(4) . . . . ?
C11 C12 C13 C8 1.4(4) . . . . ?
C9 C8 C13 C12 -2.4(3) . . . . ?
C7 C8 C13 C12 178.6(2) . . . . ?
C11 C10 C14 N2 -168.2(4) . . . . ?
C9 C10 C14 N2 10.5(7) . . . . ?
C11 C10 C14 N2A 165.4(4) . . . . ?
C9 C10 C14 N2A -15.9(5) . . . . ?
N2 C15 C16 C21 -133.8(6) . . . . ?
C22 C15 C16 C21 103.4(7) . . . . ?
N2 C15 C16 C17 41.2(8) . . . . ?
C22 C15 C16 C17 -81.6(8) . . . . ?
N2A C15A C16A C17A 97.8(17) . . . . ?
C22 C15A C16A C17A -148.8(15) . . . . ?
N2A C15A C16A C21A -83.2(19) . . . . ?
C22 C15A C16A C21A 30.2(19) . . . . ?
C21 C16 C17 C18 -1.9(10) . . . . ?
C15 C16 C17 C18 -177.0(5) . . . . ?
C21A C16A C17A C18A -5(3) . . . . ?
C15A C16A C17A C18A 174(2) . . . . ?
C16 C17 C18 C19 3.9(10) . . . . ?
C16A C17A C18A C19A 11(3) . . . . ?
C17 C18 C19 C20 -6.4(16) . . . . ?
C17A C18A C19A C20A -12(3) . . . . ?
C18 C19 C20 C21 6.1(17) . . . . ?
C18A C19A C20A C21A 6(2) . . . . ?
C17 C16 C21 C20 1.5(10) . . . . ?
C15 C16 C21 C20 176.6(5) . . . . ?
C19 C20 C21 C16 -3.4(11) . . . . ?
C19A C20A C21A C16A 3.3(17) . . . . ?
C17A C16A C21A C20A -4(2) . . . . ?
C15A C16A C21A C20A 176.8(12) . . . . ?
N2 C15 C22 C23 82.7(4) . . . . ?
C16 C15 C22 C23 -154.3(4) . . . . ?
N2 C15 C22 C27 -105.1(4) . . . . ?
C16 C15 C22 C27 17.9(6) . . . . ?
C16A C15A C22 C23 -114.3(10) . . . . ?
N2A C15A C22 C23 7.4(11) . . . . ?
C16A C15A C22 C27 96.5(9) . . . . ?
N2A C15A C22 C27 -141.8(5) . . . . ?
C27 C22 C23 C24 -1.0(5) . . . . ?
C15 C22 C23 C24 172.3(3) . . . . ?
C15A C22 C23 C24 -145.4(7) . . . . ?
C22 C23 C24 C25 0.2(5) . . . . ?
C23 C24 C25 C26 0.6(5) . . . . ?
C24 C25 C26 C27 -0.5(5) . . . . ?
C23 C22 C27 C26 1.1(5) . . . . ?
C15 C22 C27 C26 -170.5(3) . . . . ?
C15A C22 C27 C26 164.0(4) . . . . ?
C25 C26 C27 C22 -0.4(5) . . . . ?
C33 C28 C29 N3 -176.9(2) . . . . ?
S2 C28 C29 N3 1.0(3) . . . . ?
C33 C28 C29 C30 0.4(4) . . . . ?
S2 C28 C29 C30 178.2(2) . . . . ?
N3 C29 C30 C31 176.9(3) . . . . ?
C28 C29 C30 C31 0.0(4) . . . . ?
C29 C30 C31 C32 -0.4(4) . . . . ?
C30 C31 C32 C33 0.3(5) . . . . ?
C31 C32 C33 C28 0.0(4) . . . . ?
C29 C28 C33 C32 -0.4(4) . . . . ?
S2 C28 C33 C32 -177.8(2) . . . . ?
N3 C34 C35 C40 -9.7(4) . . . . ?
S2 C34 C35 C40 167.2(2) . . . . ?
N3 C34 C35 C36 173.6(2) . . . . ?
S2 C34 C35 C36 -9.5(3) . . . . ?
C40 C35 C36 O2 -175.5(2) . . . . ?
C34 C35 C36 O2 1.2(4) . . . . ?
C40 C35 C36 C37 5.1(4) . . . . ?
C34 C35 C36 C37 -178.2(2) . . . . ?
O2 C36 C37 C38 176.5(2) . . . . ?
C35 C36 C37 C38 -4.2(3) . . . . ?
O2 C36 C37 C41 -3.4(4) . . . . ?
C35 C36 C37 C41 176.0(2) . . . . ?
C36 C37 C38 C39 0.2(4) . . . . ?
C41 C37 C38 C39 -179.9(2) . . . . ?
C37 C38 C39 C40 2.9(4) . . . . ?
C38 C39 C40 C35 -2.0(4) . . . . ?
C36 C35 C40 C39 -2.2(4) . . . . ?
C34 C35 C40 C39 -178.9(2) . . . . ?
C38 C37 C41 N4 -171.4(2) . . . . ?
C36 C37 C41 N4 8.5(4) . . . . ?
N4 C42 C43 C48 109.3(2) . . . . ?
C49 C42 C43 C48 -124.2(2) . . . . ?
N4 C42 C43 C44 -68.1(3) . . . . ?
C49 C42 C43 C44 58.3(3) . . . . ?
C48 C43 C44 C45 -1.8(4) . . . . ?
C42 C43 C44 C45 175.6(2) . . . . ?
C43 C44 C45 C46 1.7(4) . . . . ?
C44 C45 C46 C47 0.2(4) . . . . ?
C45 C46 C47 C48 -1.9(4) . . . . ?
C46 C47 C48 C43 1.7(4) . . . . ?
C44 C43 C48 C47 0.2(4) . . . . ?
C42 C43 C48 C47 -177.4(2) . . . . ?
N4 C42 C49 C54 136.4(2) . . . . ?
C43 C42 C49 C54 11.3(3) . . . . ?
N4 C42 C49 C50 -50.2(3) . . . . ?
C43 C42 C49 C50 -175.3(2) . . . . ?
C54 C49 C50 C51 0.8(3) . . . . ?
C42 C49 C50 C51 -172.8(2) . . . . ?
C49 C50 C51 C52 -0.2(3) . . . . ?
C50 C51 C52 C53 -0.7(4) . . . . ?
C51 C52 C53 C54 0.9(4) . . . . ?
C50 C49 C54 C53 -0.6(3) . . . . ?
C42 C49 C54 C53 172.9(2) . . . . ?
C52 C53 C54 C49 -0.3(4) . . . . ?
C8 C7 N1 C2 179.3(2) . . . . ?
S1 C7 N1 C2 -0.9(2) . . . . ?
C1 C2 N1 C7 0.2(3) . . . . ?
C3 C2 N1 C7 179.4(2) . . . . ?
C10 C14 N2 C15 176.1(4) . . . . ?
C10 C14 N2 Zn1 -11.9(6) . . . . ?
C16 C15 N2 C14 60.8(5) . . . . ?
C22 C15 N2 C14 -175.1(4) . . . . ?
C16 C15 N2 Zn1 -110.5(4) . . . . ?
C22 C15 N2 Zn1 13.5(4) . . . . ?
C16A C15A N2A C14 18.8(12) . . . . ?
C22 C15A N2A C14 -98.7(6) . . . . ?
C16A C15A N2A Zn1 -173.7(8) . . . . ?
C22 C15A N2A Zn1 68.9(6) . . . . ?
C10 C14 N2A C15A -156.6(5) . . . . ?
C10 C14 N2A Zn1 35.4(6) . . . . ?
O1 Zn1 N2A C15A 157.9(5) . . . . ?
O2 Zn1 N2A C15A 40.4(6) . . . . ?
N4 Zn1 N2A C15A -63.3(7) . . . . ?
O1 Zn1 N2A C14 -33.6(4) . . . . ?
O2 Zn1 N2A C14 -151.1(4) . . . . ?
N4 Zn1 N2A C14 105.1(4) . . . . ?
C35 C34 N3 C29 174.6(2) . . . . ?
S2 C34 N3 C29 -2.6(3) . . . . ?
C28 C29 N3 C34 1.0(3) . . . . ?
C30 C29 N3 C34 -176.1(3) . . . . ?
C37 C41 N4 C42 -178.4(2) . . . . ?
C37 C41 N4 Zn1 7.9(3) . . . . ?
C43 C42 N4 C41 -116.5(2) . . . . ?
C49 C42 N4 C41 114.3(2) . . . . ?
C43 C42 N4 Zn1 56.7(2) . . . . ?
C49 C42 N4 Zn1 -72.5(2) . . . . ?
C8 C9 O1 Zn1 171.61(15) . . . . ?
C10 C9 O1 Zn1 -8.7(3) . . . . ?
C35 C36 O2 Zn1 162.93(18) . . . . ?
C37 C36 O2 Zn1 -17.7(3) . . . . ?
C6 C1 S1 C7 179.7(2) . . . . ?
C2 C1 S1 C7 -0.84(17) . . . . ?
N1 C7 S1 C1 1.02(18) . . . . ?
C8 C7 S1 C1 -179.16(19) . . . . ?
C33 C28 S2 C34 175.7(3) . . . . ?
C29 C28 S2 C34 -1.94(19) . . . . ?
N3 C34 S2 C28 2.7(2) . . . . ?
C35 C34 S2 C28 -174.4(2) . . . . ?
